data_4312881
loop_
_publ_author_name
'Xiao-Ping Yang'
'Bei-Sheng Kang'
'Wai-Kwok Wong'
'Cheng-Yong Su'
'Han-Qin Liu'

_publ_section_title
;
 Syntheses, Crystal Structures, and Luminescent Properties of Lanthanide
 Complexes with Tripodal Ligands Bearing Benzimidazole and Pyridine Groups
;
_journal_name_full 'Inorganic Chemistry'
_journal_page_first 169
_journal_page_last 179
_journal_paper_doi 10.1021/ic025799p
_journal_volume 42
_journal_year 2003
_chemical_formula_sum 'C55 H56 Cl3 N12 O15 Pr'
_chemical_formula_weight 1372.38
_chemical_name_systematic
; 
 ? 
;
_space_group_IT_number 11
_symmetry_cell_setting monoclinic
_symmetry_space_group_name_Hall '-P 2yb'
_symmetry_space_group_name_H-M 'P 1 21/m 1'
_atom_sites_solution_hydrogens geom
_atom_sites_solution_primary direct
_atom_sites_solution_secondary difmap
_audit_creation_method SHELXL-97
_cell_angle_alpha 90.00
_cell_angle_beta 115.35
_cell_angle_gamma 90.00
_cell_formula_units_Z 4
_cell_length_a 12.530(2)
_cell_length_b 41.536(6)
_cell_length_c 13.816(2)
_cell_measurement_reflns_used CCD
_cell_measurement_temperature 293(2)
_cell_volume 6498.1(17)
_computing_structure_refinement 'SHELXL-97 (Sheldrick, 1997)'
_computing_structure_solution 'SHELXS-97 (Sheldrick, 1990)'
_diffrn_ambient_temperature 293(2)
_diffrn_measured_fraction_theta_full 0.938
_diffrn_measured_fraction_theta_max 0.938
_diffrn_measurement_device_type 'Bruck CCD'
_diffrn_radiation_monochromator graphite
_diffrn_radiation_source 'fine-focus sealed tube'
_diffrn_radiation_type MoK\a
_diffrn_radiation_wavelength 0.71073
_diffrn_reflns_av_R_equivalents 0.1667
_diffrn_reflns_av_sigmaI/netI 0.2313
_diffrn_reflns_limit_h_max 15
_diffrn_reflns_limit_h_min -16
_diffrn_reflns_limit_k_max 53
_diffrn_reflns_limit_k_min -48
_diffrn_reflns_limit_l_max 17
_diffrn_reflns_limit_l_min -17
_diffrn_reflns_number 52084
_diffrn_reflns_theta_full 27.09
_diffrn_reflns_theta_max 27.09
_diffrn_reflns_theta_min 9.74
_exptl_absorpt_coefficient_mu 0.943
_exptl_absorpt_correction_T_max 0.9033
_exptl_absorpt_correction_T_min 0.8265
_exptl_absorpt_correction_type SADABS
_exptl_crystal_colour Yellowish
_exptl_crystal_density_diffrn 1.403
_exptl_crystal_density_method 'not measured'
_exptl_crystal_description Block
_exptl_crystal_F_000 2800
_exptl_crystal_size_max 0.21
_exptl_crystal_size_mid 0.13
_exptl_crystal_size_min 0.11
_refine_diff_density_max 0.927
_refine_diff_density_min -0.506
_refine_diff_density_rms 0.115
_refine_ls_extinction_coef 0.213(8)
_refine_ls_extinction_expression Fc^*^=kFc[1+0.001xFc^2^\l^3^/sin(2\q)]^-1/4^
_refine_ls_extinction_method SHELXL
_refine_ls_goodness_of_fit_ref 0.973
_refine_ls_hydrogen_treatment mixed
_refine_ls_matrix_type full
_refine_ls_number_parameters 859
_refine_ls_number_reflns 13609
_refine_ls_number_restraints 197
_refine_ls_restrained_S_all 0.967
_refine_ls_R_factor_all 0.2162
_refine_ls_R_factor_gt 0.0965
_refine_ls_shift/su_max 2.186
_refine_ls_shift/su_mean 0.048
_refine_ls_structure_factor_coef Fsqd
_refine_ls_weighting_details 'calc w=1/[\s^2^(Fo^2^)+(0.1230P)^2^+0.0000P] where P=(Fo^2^+2Fc^2^)/3'
_refine_ls_weighting_scheme calc
_refine_ls_wR_factor_gt 0.2136
_refine_ls_wR_factor_ref 0.2613
_reflns_number_gt 5509
_reflns_number_total 13609
_reflns_threshold_expression >2sigma(I)
_cod_data_source_file ic025799p-4_s1_2.cif
_cod_data_source_block Pr3+A
_cod_depositor_comments
;
The following automatic conversions were performed:

'_symmetry_cell_setting' value 'Monoclinic' changed to 'monoclinic'
according to the built-in table from CIF Core dictionary named
'cif_core.dic' version 2.4.1 from 2010-06-29.

Automatic conversion script
Id: cif_fix_values 1646 2011-03-28 12:23:43Z adriana 
;
_cod_database_code 4312881

loop_
_symmetry_equiv_pos_as_xyz
'x, y, z'
'-x, y+1/2, -z'
'-x, -y, -z'
'x, -y-1/2, z'

loop_
_atom_site_label
_atom_site_type_symbol
_atom_site_fract_x
_atom_site_fract_y
_atom_site_fract_z
_atom_site_U_iso_or_equiv
_atom_site_adp_type
_atom_site_occupancy
_atom_site_symmetry_multiplicity
_atom_site_calc_flag
_atom_site_refinement_flags
_atom_site_disorder_assembly
_atom_site_disorder_group
Pr1 Pr 0.09401(7) 0.113682(18) 0.33207(7) 0.0672(4) Uani 1 1 d . . .
O1 O 0.2254(7) 0.08215(18) 0.2936(6) 0.0867(19) Uani 1 1 d . . .
O2 O -0.0589(6) 0.08184(16) 0.2165(5) 0.0756(17) Uani 1 1 d . . .
O3 O 0.1248(6) 0.08228(16) 0.4745(5) 0.0762(17) Uani 1 1 d . . .
N1 N 0.0741(7) 0.1431(2) 0.1656(6) 0.077(2) Uani 1 1 d . . .
N2 N 0.0508(9) 0.1867(2) 0.0658(8) 0.096(3) Uani 1 1 d . . .
H2A H 0.0486 0.2068 0.0501 0.116 Uiso 1 1 calc R . .
N3 N 0.2703(6) 0.1452(2) 0.4636(6) 0.072(2) Uani 1 1 d . . .
N4 N 0.3607(9) 0.1897(2) 0.5545(7) 0.097(3) Uani 1 1 d . . .
H4A H 0.3701 0.2092 0.5773 0.117 Uiso 1 1 calc R . .
N6 N 0.0706(7) 0.1799(2) 0.3354(6) 0.078(2) Uani 1 1 d . . .
N7 N 0.3924(7) 0.0767(2) 0.2697(6) 0.073(2) Uani 1 1 d . . .
N8 N 0.4723(8) 0.0524(3) 0.2849(8) 0.087(3) Uani 1 1 d . . .
N9 N -0.2035(7) 0.0782(2) 0.0447(6) 0.071(2) Uani 1 1 d . . .
N10 N -0.2335(7) 0.0565(2) -0.0369(6) 0.078(2) Uani 1 1 d . . .
N11 N 0.1760(6) 0.07059(19) 0.6510(5) 0.0632(18) Uani 1 1 d . . .
N12 N 0.1910(7) 0.0431(2) 0.7121(6) 0.071(2) Uani 1 1 d . . .
C1 C 0.1099(10) 0.1939(3) 0.2612(9) 0.089(3) Uani 1 1 d . . .
H1A H 0.1953 0.1959 0.2960 0.106 Uiso 1 1 calc R . .
H1B H 0.0770 0.2153 0.2424 0.106 Uiso 1 1 calc R . .
C2 C 0.0759(10) 0.1747(3) 0.1615(9) 0.086(3) Uani 1 1 d . . .
C3 C 0.0287(11) 0.1613(3) -0.0048(9) 0.093(3) Uani 1 1 d . . .
C4 C 0.0013(12) 0.1574(4) -0.1105(11) 0.105(4) Uani 1 1 d . . .
H4B H -0.0052 0.1753 -0.1529 0.126 Uiso 1 1 calc R . .
C5 C -0.0162(11) 0.1285(5) -0.1535(12) 0.108(4) Uani 1 1 d . . .
H5A H -0.0412 0.1261 -0.2269 0.129 Uiso 1 1 calc R . .
C6 C 0.0026(12) 0.1018(5) -0.0896(12) 0.110(4) Uani 1 1 d . . .
H6A H -0.0090 0.0815 -0.1210 0.131 Uiso 1 1 calc R . .
C7 C 0.0368(9) 0.1039(3) 0.0159(9) 0.077(3) Uani 1 1 d . . .
H7A H 0.0521 0.0853 0.0575 0.092 Uiso 1 1 calc R . .
C8 C 0.0491(9) 0.1332(3) 0.0618(9) 0.086(3) Uani 1 1 d . . .
C9 C 0.1419(10) 0.1915(2) 0.4444(9) 0.085(3) Uani 1 1 d . . .
H9A H 0.1022 0.1869 0.4896 0.102 Uiso 1 1 calc R . .
H9B H 0.1526 0.2146 0.4437 0.102 Uiso 1 1 calc R . .
C10 C 0.2584(9) 0.1751(3) 0.4871(8) 0.075(3) Uani 1 1 d . . .
C11 C 0.4489(10) 0.1653(3) 0.5789(10) 0.091(3) Uani 1 1 d . . .
C12 C 0.5690(11) 0.1664(5) 0.6473(12) 0.112(4) Uani 1 1 d . . .
H12A H 0.6070 0.1849 0.6831 0.134 Uiso 1 1 calc R . .
C13 C 0.6236(13) 0.1386(7) 0.6565(13) 0.131(6) Uani 1 1 d . . .
H13A H 0.7041 0.1380 0.7009 0.158 Uiso 1 1 calc R . .
C14 C 0.5709(15) 0.1103(5) 0.6054(11) 0.117(5) Uani 1 1 d . . .
H14A H 0.6152 0.0915 0.6174 0.140 Uiso 1 1 calc R . .
C15 C 0.4545(10) 0.1101(3) 0.5380(8) 0.083(3) Uani 1 1 d . . .
H15A H 0.4171 0.0916 0.5015 0.100 Uiso 1 1 calc R . .
C16 C 0.3938(9) 0.1386(3) 0.5258(7) 0.076(3) Uani 1 1 d . . .
C17 C -0.0570(10) 0.1856(3) 0.3005(10) 0.089(3) Uani 1 1 d . . .
H17A H -0.0984 0.1801 0.2253 0.106 Uiso 1 1 calc R . .
H17B H -0.0694 0.2084 0.3074 0.106 Uiso 1 1 calc R . .
N5 N -0.0742(8) 0.1372(3) 0.3774(7) 0.085(3) Uani 1 1 d . . .
C18 C -0.1105(11) 0.1670(4) 0.3617(9) 0.096(4) Uani 1 1 d . . .
C19 C -0.1981(13) 0.1794(4) 0.3842(15) 0.119(5) Uani 1 1 d . . .
H19A H -0.2204 0.2008 0.3667 0.143 Uiso 1 1 calc R . .
C20 C -0.2539(19) 0.1617(6) 0.4313(19) 0.154(7) Uani 1 1 d . . .
H20A H -0.3143 0.1702 0.4455 0.185 Uiso 1 1 calc R . .
C21 C -0.2137(15) 0.1284(5) 0.4585(12) 0.117(4) Uani 1 1 d . . .
H21A H -0.2455 0.1151 0.4936 0.141 Uiso 1 1 calc R . .
C22 C -0.1302(11) 0.1180(3) 0.4310(10) 0.091(3) Uani 1 1 d . . .
H22A H -0.1056 0.0967 0.4473 0.110 Uiso 1 1 calc R . .
C23 C 0.3471(11) 0.0980(5) 0.0977(10) 0.114(4) Uani 1 1 d . . .
H23A H 0.3337 0.0773 0.0687 0.136 Uiso 1 1 calc R . .
C24 C 0.3350(13) 0.1257(6) 0.0333(13) 0.125(5) Uani 1 1 d . . .
H24A H 0.3260 0.1219 -0.0361 0.150 Uiso 1 1 calc R . .
C25 C 0.335(2) 0.1550(5) 0.059(3) 0.167(10) Uani 1 1 d . . .
H25A H 0.3124 0.1718 0.0102 0.201 Uiso 1 1 calc R . .
C26 C 0.3738(19) 0.1596(4) 0.172(3) 0.152(8) Uani 1 1 d . . .
H26A H 0.3860 0.1805 0.1994 0.183 Uiso 1 1 calc R . .
C27 C 0.3948(15) 0.1326(4) 0.2457(12) 0.114(4) Uani 1 1 d . . .
H27A H 0.4179 0.1357 0.3186 0.137 Uiso 1 1 calc R . .
C28 C 0.3788(9) 0.1032(3) 0.2024(9) 0.078(3) Uani 1 1 d . . .
C29 C 0.3080(9) 0.0654(2) 0.3023(7) 0.067(2) Uani 1 1 d . . .
C30 C 0.3465(10) 0.0340(3) 0.3440(8) 0.076(3) Uani 1 1 d . . .
H30A H 0.3101 0.0203 0.3739 0.091 Uiso 1 1 calc R . .
C31 C 0.4462(9) 0.0279(3) 0.3320(8) 0.076(3) Uani 1 1 d . . .
C32 C 0.5796(12) 0.0582(4) 0.2758(13) 0.116(4) Uani 1 1 d . . .
H32A H 0.6252 0.0387 0.2910 0.174 Uiso 1 1 calc R . .
H32B H 0.6239 0.0746 0.3260 0.174 Uiso 1 1 calc R . .
H32C H 0.5621 0.0652 0.2044 0.174 Uiso 1 1 calc R . .
C33 C 0.5183(11) -0.0024(3) 0.3605(11) 0.100(3) Uani 1 1 d . . .
H33A H 0.5854 0.0002 0.3448 0.151 Uiso 1 1 calc R . .
H33B H 0.4708 -0.0200 0.3194 0.151 Uiso 1 1 calc R . .
H33C H 0.5448 -0.0068 0.4354 0.151 Uiso 1 1 calc R . .
C34 C -0.3044(12) 0.1155(4) 0.1054(12) 0.114(4) Uani 1 1 d . . .
H34A H -0.3055 0.0997 0.1524 0.137 Uiso 1 1 calc R . .
C35 C -0.3544(19) 0.1446(10) 0.108(2) 0.170(10) Uani 1 1 d . . .
H35A H -0.3902 0.1487 0.1530 0.204 Uiso 1 1 calc R . .
C36 C -0.349(2) 0.1668(7) 0.040(3) 0.163(11) Uani 1 1 d . . .
H36A H -0.3834 0.1867 0.0388 0.196 Uiso 1 1 calc R . .
C37 C -0.2958(15) 0.1627(4) -0.0268(19) 0.135(7) Uani 1 1 d . . .
H37A H -0.2916 0.1795 -0.0694 0.161 Uiso 1 1 calc R . .
C38 C -0.2458(10) 0.1312(3) -0.0301(10) 0.092(3) Uani 1 1 d . . .
H38A H -0.2109 0.1267 -0.0761 0.111 Uiso 1 1 calc R . .
C39 C -0.2538(9) 0.1084(2) 0.0400(8) 0.071(2) Uiso 1 1 d . . .
C40 C -0.1089(8) 0.0655(3) 0.1305(8) 0.070(2) Uani 1 1 d . . .
C41 C -0.0857(8) 0.0355(2) 0.0992(7) 0.069(2) Uani 1 1 d . . .
H41A H -0.0263 0.0213 0.1409 0.083 Uiso 1 1 calc R . .
C42 C -0.1671(10) 0.0307(3) -0.0047(8) 0.072(3) Uani 1 1 d . . .
C43 C -0.3409(13) 0.0609(4) -0.1358(9) 0.120(5) Uani 1 1 d . . .
H43A H -0.3479 0.0436 -0.1844 0.180 Uiso 1 1 calc R . .
H43B H -0.3372 0.0810 -0.1682 0.180 Uiso 1 1 calc R . .
H43C H -0.4083 0.0608 -0.1198 0.180 Uiso 1 1 calc R . .
C44 C -0.1830(13) 0.0016(3) -0.0713(11) 0.105(4) Uani 1 1 d . . .
H44A H -0.2475 0.0049 -0.1404 0.157 Uiso 1 1 calc R . .
H44B H -0.1998 -0.0165 -0.0370 0.157 Uiso 1 1 calc R . .
H44C H -0.1121 -0.0024 -0.0798 0.157 Uiso 1 1 calc R . .
C45 C 0.1535(16) 0.1259(4) 0.6792(12) 0.109(4) Uani 1 1 d . . .
H45A H 0.0719 0.1240 0.6425 0.130 Uiso 1 1 calc R . .
C46 C 0.211(3) 0.1571(4) 0.7247(15) 0.178(9) Uani 1 1 d . . .
H46A H 0.1688 0.1762 0.7169 0.213 Uiso 1 1 calc R . .
C47 C 0.338(3) 0.1551(7) 0.7823(13) 0.157(9) Uani 1 1 d . . .
H47A H 0.3784 0.1739 0.8131 0.188 Uiso 1 1 calc R . .
C48 C 0.402(2) 0.1284(8) 0.7950(18) 0.154(7) Uani 1 1 d . . .
H48A H 0.4835 0.1287 0.8345 0.185 Uiso 1 1 calc R . .
C49 C 0.3479(12) 0.1026(4) 0.7515(11) 0.111(4) Uani 1 1 d . . .
H49A H 0.3923 0.0841 0.7583 0.134 Uiso 1 1 calc R . .
C50 C 0.2243(10) 0.1007(3) 0.6935(7) 0.074(3) Uani 1 1 d . . .
C51 C 0.1415(8) 0.0610(2) 0.5471(7) 0.066(2) Uani 1 1 d . . .
C52 C 0.1337(8) 0.0282(3) 0.5431(7) 0.070(2) Uani 1 1 d . . .
H52A H 0.1155 0.0151 0.4834 0.084 Uiso 1 1 calc R . .
C53 C 0.1589(9) 0.0182(2) 0.6481(8) 0.068(2) Uani 1 1 d . . .
C54 C 0.1968(12) 0.0455(3) 0.8184(8) 0.091(3) Uani 1 1 d . . .
H54A H 0.2084 0.0245 0.8500 0.136 Uiso 1 1 calc R . .
H54B H 0.1243 0.0544 0.8144 0.136 Uiso 1 1 calc R . .
H54C H 0.2615 0.0592 0.8615 0.136 Uiso 1 1 calc R . .
C55 C 0.1555(11) -0.0147(3) 0.6873(10) 0.087(3) Uani 1 1 d . . .
H55A H 0.1803 -0.0141 0.7634 0.131 Uiso 1 1 calc R . .
H55B H 0.2076 -0.0283 0.6713 0.131 Uiso 1 1 calc R . .
H55C H 0.0765 -0.0229 0.6528 0.131 Uiso 1 1 calc R . .
Cl1 Cl 0.8376(2) 0.04464(7) 0.6416(2) 0.0794(8) Uani 1 1 d . . .
O11 O 0.9091(16) 0.0692(5) 0.6428(19) 0.241(11) Uani 1 1 d . . .
O12 O 0.785(2) 0.0559(6) 0.7028(17) 0.243(11) Uani 1 1 d . . .
O13 O 0.7398(17) 0.0381(4) 0.5537(15) 0.239(11) Uani 1 1 d . . .
O14 O 0.9005(9) 0.0163(3) 0.6878(8) 0.129(3) Uani 1 1 d . . .
Cl2 Cl 0.5000 0.0000 0.0000 0.123(2) Uani 1 2 d SU . .
O21 O 0.577(3) -0.0128(11) -0.041(2) 0.178(13) Uani 0.50 1 d P . .
O22 O 0.555(2) -0.0120(9) 0.1135(16) 0.154(9) Uani 0.50 1 d P . .
O23 O 0.389(2) -0.0176(12) -0.046(3) 0.22(2) Uani 0.50 1 d P . .
O24 O 0.496(5) 0.0314(12) -0.007(6) 0.24(2) Uani 0.50 1 d P . .
Cl3 Cl 0.406(2) 0.2500 0.3626(16) 0.239(5) Uani 1 2 d SDU . .
O31 O 0.482(4) 0.2500 0.473(2) 0.238(18) Uani 0.50 2 d SPDU . .
O31' O 0.318(7) 0.2500 0.256(3) 0.300 Uiso 0.50 2 d SPD . .
O32 O 0.389(5) 0.2837(2) 0.360(4) 0.215(14) Uani 0.50 1 d PDU . .
O32' O 0.491(5) 0.2747(13) 0.406(5) 0.249(15) Uani 0.50 1 d PDU . .
O33 O 0.323(3) 0.2500 0.407(3) 0.258(18) Uani 1 2 d SDU . .
Cl4 Cl -0.090(4) 0.2500 -0.007(5) 0.300 Uiso 0.50 2 d SPD . .
O41 O -0.105(11) 0.2500 0.088(6) 0.25(2) Uani 0.50 2 d SPDU . .
O41W O -0.184(8) 0.2500 0.023(11) 0.26(2) Uani 0.50 2 d SPDU . .
O42 O 0.014(4) 0.2500 -0.024(3) 0.155(12) Uani 0.50 2 d SPDU . .
O42W O -0.213(4) 0.2500 -0.074(7) 0.26(2) Uani 0.50 2 d SPDU . .
Cl4' Cl -0.492(3) 0.2500 -0.092(3) 0.253(10) Uani 0.50 2 d SPDU . .
O41' O -0.584(5) 0.2500 -0.058(4) 0.234(19) Uani 0.50 2 d SPDU . .
O42' O -0.528(8) 0.2500 -0.204(3) 0.26(2) Uani 0.50 2 d SPDU . .
O43' O -0.410(6) 0.2500 0.017(3) 0.23(3) Uani 0.50 2 d SPDU . .
O44' O -0.609(4) 0.2500 -0.173(5) 0.244(19) Uani 0.50 2 d SPDU . .
Cl5 Cl -1.0005(16) 0.2500 -0.4052(19) 0.236(5) Uani 1 2 d SDU . .
O51 O -1.026(3) 0.2810(7) -0.378(4) 0.37(2) Uani 1 1 d DU . .
O52 O -0.879(2) 0.2500 -0.381(8) 0.27(3) Uani 0.50 2 d SPDU . .
O52' O -0.898(4) 0.2500 -0.307(3) 0.27(3) Uani 0.50 2 d SPDU . .
O53 O -1.028(4) 0.2500 -0.516(2) 0.257(14) Uani 1 2 d SDU . .
Q1 C 0.1029(10) 0.1120(4) 0.2899(8) 0.054(4) Uani 1 1 d . . .

loop_
_atom_site_aniso_label
_atom_site_aniso_U_11
_atom_site_aniso_U_22
_atom_site_aniso_U_33
_atom_site_aniso_U_23
_atom_site_aniso_U_13
_atom_site_aniso_U_12
Pr1 0.0734(5) 0.0626(5) 0.0587(6) 0.0010(4) 0.0216(4) -0.0002(3)
O1 0.097(5) 0.086(5) 0.090(5) 0.009(4) 0.053(4) 0.020(4)
O2 0.076(4) 0.078(4) 0.056(3) -0.004(3) 0.012(3) -0.017(3)
O3 0.093(4) 0.078(4) 0.055(3) 0.009(3) 0.028(3) -0.007(3)
N1 0.070(5) 0.079(6) 0.064(5) 0.007(4) 0.012(4) -0.009(4)
N2 0.110(7) 0.083(6) 0.085(6) 0.012(5) 0.030(5) -0.003(5)
N3 0.062(4) 0.068(5) 0.075(5) 0.005(4) 0.020(4) -0.002(4)
N4 0.096(7) 0.089(6) 0.079(6) 0.000(5) 0.011(5) -0.013(6)
N6 0.084(6) 0.073(5) 0.058(4) 0.006(4) 0.014(4) 0.004(4)
N7 0.077(5) 0.086(6) 0.067(4) 0.002(4) 0.041(4) 0.010(4)
N8 0.065(5) 0.110(8) 0.090(6) -0.006(6) 0.036(5) 0.011(5)
N9 0.071(5) 0.080(5) 0.054(4) -0.004(4) 0.019(4) -0.009(4)
N10 0.073(5) 0.103(7) 0.050(4) -0.007(4) 0.019(4) -0.014(5)
N11 0.060(4) 0.072(5) 0.053(4) -0.002(4) 0.019(3) 0.001(3)
N12 0.062(4) 0.091(6) 0.060(4) 0.008(4) 0.025(4) 0.006(4)
C1 0.083(7) 0.104(8) 0.068(6) 0.011(6) 0.022(5) 0.012(6)
C2 0.103(8) 0.067(7) 0.081(7) 0.019(6) 0.035(6) 0.010(6)
C3 0.112(9) 0.077(7) 0.063(6) 0.003(6) 0.014(6) 0.007(6)
C4 0.112(9) 0.129(11) 0.082(8) -0.004(8) 0.049(7) -0.017(8)
C5 0.093(8) 0.149(13) 0.076(8) -0.017(10) 0.032(6) -0.007(8)
C6 0.094(8) 0.164(13) 0.084(8) -0.009(9) 0.051(7) 0.018(8)
C7 0.087(7) 0.063(6) 0.089(7) -0.006(5) 0.046(6) 0.002(5)
C8 0.075(6) 0.111(10) 0.081(7) 0.014(7) 0.043(6) 0.005(6)
C9 0.100(8) 0.057(6) 0.086(7) -0.004(5) 0.027(6) 0.003(5)
C10 0.080(7) 0.065(6) 0.066(5) -0.001(5) 0.017(5) -0.014(5)
C11 0.064(6) 0.090(8) 0.096(7) 0.010(6) 0.012(6) -0.009(6)
C12 0.057(7) 0.133(12) 0.113(10) 0.006(8) 0.006(6) -0.008(8)
C13 0.068(8) 0.20(2) 0.101(10) 0.013(12) 0.009(7) -0.003(11)
C14 0.114(11) 0.151(14) 0.080(8) 0.027(9) 0.038(8) 0.038(11)
C15 0.085(7) 0.096(8) 0.063(5) 0.005(5) 0.025(5) 0.024(6)
C16 0.064(6) 0.093(8) 0.058(5) 0.008(5) 0.013(4) 0.008(5)
C17 0.091(8) 0.085(7) 0.087(7) 0.024(6) 0.035(6) 0.029(6)
N5 0.070(5) 0.089(7) 0.087(6) -0.020(5) 0.024(5) 0.001(5)
C18 0.080(8) 0.117(11) 0.077(7) -0.013(7) 0.020(6) -0.011(7)
C19 0.091(8) 0.129(11) 0.162(13) 0.016(10) 0.078(10) 0.026(8)
C20 0.142(14) 0.163(18) 0.185(17) -0.058(14) 0.097(14) -0.003(13)
C21 0.124(11) 0.134(13) 0.098(9) -0.015(8) 0.050(8) -0.004(10)
C22 0.085(7) 0.096(8) 0.099(8) -0.019(6) 0.046(7) -0.007(6)
C23 0.094(8) 0.167(13) 0.078(8) 0.006(8) 0.034(6) -0.034(8)
C24 0.119(11) 0.167(18) 0.092(9) 0.030(10) 0.048(8) -0.008(10)
C25 0.25(2) 0.083(11) 0.28(3) -0.005(13) 0.22(2) -0.027(12)
C26 0.182(16) 0.089(11) 0.26(3) -0.007(14) 0.166(19) -0.001(10)
C27 0.166(13) 0.106(12) 0.104(9) 0.014(8) 0.090(10) 0.014(9)
C28 0.077(6) 0.094(8) 0.079(7) 0.002(6) 0.049(5) -0.005(5)
C29 0.075(6) 0.065(6) 0.064(5) -0.008(4) 0.035(5) 0.005(5)
C30 0.080(7) 0.082(7) 0.063(5) -0.007(5) 0.029(5) -0.007(5)
C31 0.061(6) 0.093(8) 0.065(6) -0.014(6) 0.017(5) 0.011(5)
C32 0.086(8) 0.148(12) 0.121(10) -0.010(9) 0.050(7) 0.003(8)
C33 0.088(7) 0.089(8) 0.111(9) -0.019(7) 0.030(7) 0.004(6)
C34 0.085(8) 0.146(13) 0.099(9) -0.001(8) 0.028(7) 0.011(9)
C35 0.124(15) 0.24(3) 0.135(15) -0.022(19) 0.045(12) 0.084(17)
C36 0.122(15) 0.127(17) 0.17(2) -0.078(17) -0.008(15) 0.042(12)
C37 0.098(10) 0.068(9) 0.161(16) 0.022(10) -0.017(11) 0.002(8)
C38 0.083(7) 0.084(8) 0.099(8) -0.004(6) 0.029(6) -0.017(6)
C40 0.056(5) 0.081(7) 0.067(5) -0.006(5) 0.022(5) -0.013(5)
C41 0.071(6) 0.069(6) 0.063(5) 0.009(4) 0.026(5) -0.005(5)
C42 0.082(7) 0.077(7) 0.072(6) -0.003(5) 0.048(6) -0.010(6)
C43 0.118(10) 0.139(11) 0.052(6) -0.002(6) -0.013(6) -0.015(8)
C44 0.113(9) 0.100(9) 0.097(8) -0.016(7) 0.041(7) 0.004(7)
C45 0.133(11) 0.084(8) 0.111(10) -0.020(7) 0.055(8) -0.006(9)
C46 0.37(3) 0.088(11) 0.101(11) -0.010(9) 0.127(17) 0.002(14)
C47 0.21(2) 0.17(2) 0.073(8) -0.017(10) 0.044(12) -0.127(18)
C48 0.160(17) 0.133(15) 0.149(16) -0.038(14) 0.046(13) -0.051(16)
C49 0.093(9) 0.145(12) 0.091(8) -0.045(8) 0.034(7) -0.041(8)
C50 0.080(7) 0.085(7) 0.056(5) -0.012(5) 0.027(5) -0.017(6)
C51 0.063(5) 0.074(7) 0.054(5) 0.012(4) 0.020(4) 0.003(4)
C52 0.075(6) 0.077(7) 0.058(5) -0.004(4) 0.028(4) -0.002(5)
C53 0.075(6) 0.063(6) 0.067(6) -0.001(5) 0.031(5) 0.011(4)
C54 0.117(9) 0.109(8) 0.052(5) 0.005(5) 0.041(6) 0.016(7)
C55 0.099(8) 0.089(8) 0.091(7) 0.024(6) 0.056(6) 0.005(6)
Cl1 0.0758(16) 0.0765(17) 0.0848(16) -0.0051(13) 0.0331(14) 0.0064(13)
O11 0.177(13) 0.196(16) 0.261(19) 0.089(14) 0.008(13) -0.070(12)
O12 0.27(2) 0.31(2) 0.221(16) 0.081(16) 0.176(17) 0.159(19)
O13 0.200(15) 0.162(11) 0.187(14) -0.026(10) -0.076(12) -0.002(10)
O14 0.118(7) 0.127(7) 0.128(7) 0.034(6) 0.039(6) 0.041(6)
Cl2 0.084(4) 0.156(7) 0.116(4) -0.008(4) 0.031(3) 0.005(3)
O21 0.112(17) 0.30(4) 0.135(18) -0.05(2) 0.066(16) 0.04(2)
O22 0.160(19) 0.24(3) 0.080(12) 0.013(15) 0.069(13) 0.009(18)
O23 0.065(14) 0.28(4) 0.21(3) 0.09(3) -0.020(15) -0.013(19)
O24 0.27(6) 0.13(3) 0.36(8) -0.05(3) 0.18(6) 0.01(3)
Cl3 0.272(13) 0.188(9) 0.263(12) 0.000 0.119(10) 0.000
O31 0.24(4) 0.25(4) 0.28(4) 0.000 0.17(3) 0.000
O32 0.23(3) 0.19(3) 0.25(3) -0.05(2) 0.12(3) 0.06(2)
O32' 0.25(3) 0.25(3) 0.27(3) -0.01(2) 0.14(3) 0.01(3)
O33 0.17(2) 0.21(3) 0.32(4) 0.000 0.03(3) 0.000
O41 0.30(5) 0.21(3) 0.21(5) 0.000 0.08(4) 0.000
O41W 0.28(5) 0.20(3) 0.25(5) 0.000 0.09(4) 0.000
O42 0.28(4) 0.077(15) 0.13(2) 0.000 0.11(2) 0.000
O42W 0.31(5) 0.20(3) 0.25(5) 0.000 0.10(4) 0.000
Cl4' 0.260(18) 0.235(17) 0.246(18) 0.000 0.090(14) 0.000
O41' 0.29(4) 0.28(4) 0.15(3) 0.000 0.10(3) 0.000
O42' 0.27(5) 0.31(4) 0.19(3) 0.000 0.10(3) 0.000
O43' 0.24(5) 0.19(4) 0.14(3) 0.000 -0.04(3) 0.000
O44' 0.26(4) 0.29(4) 0.19(3) 0.000 0.11(3) 0.000
Cl5 0.229(10) 0.210(10) 0.252(12) 0.000 0.087(9) 0.000
O51 0.28(3) 0.29(4) 0.40(5) -0.08(4) 0.02(3) -0.04(3)
O52 0.27(5) 0.35(5) 0.25(5) 0.000 0.16(4) 0.000
O52' 0.26(5) 0.35(5) 0.26(5) 0.000 0.17(4) 0.000
O53 0.27(3) 0.22(3) 0.22(3) 0.000 0.05(2) 0.000
Q1 0.046(5) 0.100(9) 0.021(5) -0.007(5) 0.019(4) 0.013(4)

loop_
_atom_type_symbol
_atom_type_description
_atom_type_scat_dispersion_real
_atom_type_scat_dispersion_imag
_atom_type_scat_source
C C 0.0033 0.0016 'International Tables Vol C Tables 4.2.6.8 and 6.1.1.4'
H H 0.0000 0.0000 'International Tables Vol C Tables 4.2.6.8 and 6.1.1.4'
N N 0.0061 0.0033 'International Tables Vol C Tables 4.2.6.8 and 6.1.1.4'
O O 0.0106 0.0060 'International Tables Vol C Tables 4.2.6.8 and 6.1.1.4'
Cl Cl 0.1484 0.1585 'International Tables Vol C Tables 4.2.6.8 and 6.1.1.4'
Pr Pr -0.2180 2.8214 'International Tables Vol C Tables 4.2.6.8 and 6.1.1.4'

loop_
_geom_angle_atom_site_label_1
_geom_angle_atom_site_label_2
_geom_angle_atom_site_label_3
_geom_angle
_geom_angle_site_symmetry_1
_geom_angle_site_symmetry_3
_geom_angle_publ_flag
Q1 Pr1 O3 134.2(13) . . ?
Q1 Pr1 O2 74.1(12) . . ?
O3 Pr1 O2 93.1(2) . . ?
Q1 Pr1 O1 47.1(12) . . ?
O3 Pr1 O1 90.0(2) . . ?
O2 Pr1 O1 88.8(3) . . ?
Q1 Pr1 N1 38.1(13) . . ?
O3 Pr1 N1 172.3(3) . . ?
O2 Pr1 N1 85.3(2) . . ?
O1 Pr1 N1 82.4(3) . . ?
Q1 Pr1 N3 105.6(12) . . ?
O3 Pr1 N3 84.4(2) . . ?
O2 Pr1 N3 176.1(2) . . ?
O1 Pr1 N3 88.3(3) . . ?
N1 Pr1 N3 96.8(3) . . ?
Q1 Pr1 N5 136.5(11) . . ?
O3 Pr1 N5 82.0(3) . . ?
O2 Pr1 N5 82.3(3) . . ?
O1 Pr1 N5 167.6(3) . . ?
N1 Pr1 N5 105.2(3) . . ?
N3 Pr1 N5 100.3(3) . . ?
Q1 Pr1 N6 100.7(14) . . ?
O3 Pr1 N6 122.7(2) . . ?
O2 Pr1 N6 121.1(2) . . ?
O1 Pr1 N6 130.6(3) . . ?
N1 Pr1 N6 64.2(3) . . ?
N3 Pr1 N6 62.7(2) . . ?
N5 Pr1 N6 61.7(3) . . ?
C29 O1 Pr1 163.0(6) . . ?
C40 O2 Pr1 151.5(6) . . ?
C51 O3 Pr1 171.9(6) . . ?
C2 N1 C8 104.5(9) . . ?
C2 N1 Pr1 121.7(7) . . ?
C8 N1 Pr1 133.5(7) . . ?
C2 N2 C3 107.9(9) . . ?
C10 N3 C16 103.9(8) . . ?
C10 N3 Pr1 120.7(6) . . ?
C16 N3 Pr1 135.4(7) . . ?
C10 N4 C11 104.5(9) . . ?
C1 N6 C9 110.9(9) . . ?
C1 N6 C17 111.0(8) . . ?
C9 N6 C17 112.4(9) . . ?
C1 N6 Pr1 108.5(7) . . ?
C9 N6 Pr1 108.7(6) . . ?
C17 N6 Pr1 105.1(6) . . ?
N8 N7 C29 107.7(9) . . ?
N8 N7 C28 123.4(9) . . ?
C29 N7 C28 125.8(8) . . ?
C31 N8 N7 108.8(9) . . ?
C31 N8 C32 128.1(11) . . ?
N7 N8 C32 121.0(12) . . ?
N10 N9 C40 106.9(8) . . ?
N10 N9 C39 126.6(8) . . ?
C40 N9 C39 126.3(8) . . ?
C42 N10 N9 110.4(8) . . ?
C42 N10 C43 127.8(10) . . ?
N9 N10 C43 120.6(10) . . ?
C51 N11 N12 107.4(7) . . ?
C51 N11 C50 125.8(8) . . ?
N12 N11 C50 123.9(7) . . ?
C53 N12 N11 108.5(7) . . ?
C53 N12 C54 127.6(9) . . ?
N11 N12 C54 120.0(8) . . ?
N6 C1 C2 113.3(10) . . ?
N1 C2 N2 114.9(11) . . ?
N1 C2 C1 119.9(10) . . ?
N2 C2 C1 125.2(10) . . ?
C4 C3 N2 137.0(12) . . ?
C4 C3 C8 119.0(12) . . ?
N2 C3 C8 103.9(10) . . ?
C5 C4 C3 120.7(14) . . ?
C4 C5 C6 119.8(14) . . ?
C7 C6 C5 122.4(15) . . ?
C6 C7 C8 119.3(13) . . ?
C7 C8 N1 132.7(11) . . ?
C7 C8 C3 118.5(10) . . ?
N1 C8 C3 108.7(11) . . ?
N6 C9 C10 108.7(9) . . ?
N3 C10 N4 114.7(10) . . ?
N3 C10 C9 122.3(8) . . ?
N4 C10 C9 123.0(10) . . ?
C16 C11 C12 123.3(13) . . ?
C16 C11 N4 107.0(9) . . ?
C12 C11 N4 129.6(13) . . ?
C13 C12 C11 113.8(15) . . ?
C12 C13 C14 125.4(13) . . ?
C15 C14 C13 119.5(14) . . ?
C14 C15 C16 117.1(13) . . ?
C11 C16 C15 120.9(10) . . ?
C11 C16 N3 109.7(9) . . ?
C15 C16 N3 129.3(10) . . ?
N6 C17 C18 114.6(9) . . ?
C18 N5 C22 113.2(10) . . ?
C18 N5 Pr1 124.8(9) . . ?
C22 N5 Pr1 121.9(8) . . ?
N5 C18 C19 125.3(14) . . ?
N5 C18 C17 112.0(12) . . ?
C19 C18 C17 122.1(14) . . ?
C20 C19 C18 122.2(17) . . ?
C19 C20 C21 116.4(16) . . ?
C22 C21 C20 117.4(17) . . ?
C21 C22 N5 125.3(14) . . ?
C28 C23 C24 116.4(17) . . ?
C25 C24 C23 127.8(19) . . ?
C24 C25 C26 113(2) . . ?
C25 C26 C27 122.0(17) . . ?
C28 C27 C26 116.3(15) . . ?
C23 C28 C27 123.2(13) . . ?
C23 C28 N7 119.0(12) . . ?
C27 C28 N7 117.8(10) . . ?
O1 C29 N7 120.4(9) . . ?
O1 C29 C30 134.0(10) . . ?
N7 C29 C30 105.5(9) . . ?
C31 C30 C29 106.9(10) . . ?
N8 C31 C30 110.8(10) . . ?
N8 C31 C33 121.8(11) . . ?
C30 C31 C33 127.4(13) . . ?
C39 C34 C35 124(2) . . ?
C36 C35 C34 116(2) . . ?
C35 C36 C37 125.1(19) . . ?
C36 C37 C38 118.5(19) . . ?
C39 C38 C37 115.3(16) . . ?
C34 C39 C38 121.2(12) . . ?
C34 C39 N9 120.1(11) . . ?
C38 C39 N9 118.7(10) . . ?
O2 C40 N9 120.0(9) . . ?
O2 C40 C41 132.9(9) . . ?
N9 C40 C41 107.1(8) . . ?
C42 C41 C40 107.1(9) . . ?
N10 C42 C41 108.3(9) . . ?
N10 C42 C44 124.0(10) . . ?
C41 C42 C44 127.6(11) . . ?
C50 C45 C46 117.0(18) . . ?
C47 C46 C45 113.5(19) . . ?
C48 C47 C46 125.5(17) . . ?
C49 C48 C47 118(2) . . ?
C48 C49 C50 123(2) . . ?
C45 C50 N11 119.9(10) . . ?
C45 C50 C49 122.8(12) . . ?
N11 C50 C49 117.3(12) . . ?
O3 C51 C52 132.1(9) . . ?
O3 C51 N11 119.3(9) . . ?
C52 C51 N11 108.6(8) . . ?
C51 C52 C53 105.7(8) . . ?
N12 C53 C52 109.4(9) . . ?
N12 C53 C55 122.2(9) . . ?
C52 C53 C55 128.4(9) . . ?
O13 Cl1 O11 120.8(13) . . ?
O13 Cl1 O12 97.8(19) . . ?
O11 Cl1 O12 103(2) . . ?
O13 Cl1 O14 111.0(9) . . ?
O11 Cl1 O14 112.7(10) . . ?
O12 Cl1 O14 109.4(9) . . ?
O24 Cl2 O24 180.0(3) . 3_655 ?
O24 Cl2 O21 69(3) . 3_655 ?
O24 Cl2 O21 111(3) 3_655 3_655 ?
O24 Cl2 O21 111(3) . . ?
O24 Cl2 O21 69(3) 3_655 . ?
O21 Cl2 O21 180(3) 3_655 . ?
O24 Cl2 O23 118(3) . . ?
O24 Cl2 O23 62(3) 3_655 . ?
O21 Cl2 O23 71(3) 3_655 . ?
O21 Cl2 O23 109(3) . . ?
O24 Cl2 O23 62(3) . 3_655 ?
O24 Cl2 O23 118(3) 3_655 3_655 ?
O21 Cl2 O23 109(3) 3_655 3_655 ?
O21 Cl2 O23 71(3) . 3_655 ?
O23 Cl2 O23 180(3) . 3_655 ?
O24 Cl2 O22 113(3) . . ?
O24 Cl2 O22 67(3) 3_655 . ?
O21 Cl2 O22 78.1(18) 3_655 . ?
O21 Cl2 O22 101.9(18) . . ?
O23 Cl2 O22 102(2) . . ?
O23 Cl2 O22 78(2) 3_655 . ?
O24 Cl2 O22 67(3) . 3_655 ?
O24 Cl2 O22 113(3) 3_655 3_655 ?
O21 Cl2 O22 101.9(18) 3_655 3_655 ?
O21 Cl2 O22 78.1(18) . 3_655 ?
O23 Cl2 O22 78(2) . 3_655 ?
O23 Cl2 O22 102(2) 3_655 3_655 ?
O22 Cl2 O22 180(3) . 3_655 ?
Cl2 O21 O24 52.4(19) . 3_655 ?
Cl2 O21 O23 55.6(15) . 3_655 ?
O24 O21 O23 95(3) 3_655 3_655 ?
Cl2 O22 O24 51(3) . 3_655 ?
O24 O23 Cl2 54(2) 3_655 . ?
O24 O23 O21 92(3) 3_655 3_655 ?
Cl2 O23 O21 53.2(17) . 3_655 ?
Cl2 O24 O23 64(3) . 3_655 ?
Cl2 O24 O21 59(3) . 3_655 ?
O23 O24 O21 103(4) 3_655 3_655 ?
Cl2 O24 O22 63(2) . 3_655 ?
O23 O24 O22 101(3) 3_655 3_655 ?
O21 O24 O22 94(3) 3_655 3_655 ?
O32 Cl3 O32 164(4) 4_565 . ?
O32 Cl3 O33 83.3(18) 4_565 . ?
O32 Cl3 O33 83.3(18) . . ?
O32 Cl3 O31 93(2) 4_565 . ?
O32 Cl3 O31 93(2) . . ?
O33 Cl3 O31 79(3) . . ?
O32 Cl3 O31' 86(2) 4_565 . ?
O32 Cl3 O31' 86(2) . . ?
O33 Cl3 O31' 94(5) . . ?
O31 Cl3 O31' 173(5) . . ?
O32 Cl3 O32' 143(5) 4_565 . ?
O32 Cl3 O32' 51(3) . . ?
O33 Cl3 O32' 112(3) . . ?
O31 Cl3 O32' 60(3) . . ?
O31' Cl3 O32' 123(4) . . ?
O32 Cl3 O32' 51(3) 4_565 4_565 ?
O32 Cl3 O32' 143(5) . 4_565 ?
O33 Cl3 O32' 112(3) . 4_565 ?
O31 Cl3 O32' 60(3) . 4_565 ?
O31' Cl3 O32' 123(4) . 4_565 ?
O32' Cl3 O32' 93(6) . 4_565 ?
O32' O31 O32' 93(4) 4_565 . ?
O32' O31 Cl3 60.0(15) 4_565 . ?
O32' O31 Cl3 60.0(15) . . ?
O32' O32 Cl3 64.7(14) . . ?
O32 O32' O31 102(3) . . ?
O32 O32' Cl3 64.6(14) . . ?
O31 O32' Cl3 59.9(15) . . ?
O42W Cl4 O41W 51(5) . . ?
O42W Cl4 O42 135(6) . . ?
O41W Cl4 O42 173(7) . . ?
O42W Cl4 O41 93(6) . . ?
O41W Cl4 O41 42(4) . . ?
O42 Cl4 O41 131(6) . . ?
O41W O41 Cl4 69(2) . . ?
O41 O41W O42W 133(3) . . ?
O41 O41W Cl4 69(2) . . ?
O42W O41W Cl4 64(3) . . ?
O41W O42W Cl4 64(3) . . ?
O44' Cl4' O43' 152(5) . . ?
O44' Cl4' O42' 53(4) . . ?
O43' Cl4' O42' 156(6) . . ?
O44' Cl4' O41' 63(4) . . ?
O43' Cl4' O41' 88(5) . . ?
O42' Cl4' O41' 116(5) . . ?
Cl4' O41' O44' 58(2) . . ?
O44' O42' Cl4' 64(2) . . ?
O42' O44' Cl4' 64(2) . . ?
O42' O44' O41' 122(3) . . ?
Cl4' O44' O41' 58(2) . . ?
O51 Cl5 O51 131(6) 4_565 . ?
O51 Cl5 O52 106(2) 4_565 . ?
O51 Cl5 O52 106(2) . . ?
O51 Cl5 O52' 88(2) 4_565 . ?
O51 Cl5 O52' 88(2) . . ?
O52 Cl5 O52' 48(3) . . ?
O51 Cl5 O53 108(3) 4_565 . ?
O51 Cl5 O53 108(3) . . ?
O52 Cl5 O53 90(5) . . ?
O52' Cl5 O53 137(4) . . ?
O52' O52 Cl5 66.1(18) . . ?
O52 O52' Cl5 66.1(18) . . ?

loop_
_geom_bond_atom_site_label_1
_geom_bond_atom_site_label_2
_geom_bond_distance
_geom_bond_site_symmetry_2
_geom_bond_publ_flag
Pr1 Q1 0.642(10) . ?
Pr1 O3 2.252(6) . ?
Pr1 O2 2.313(6) . ?
Pr1 O1 2.336(8) . ?
Pr1 N1 2.520(8) . ?
Pr1 N3 2.542(8) . ?
Pr1 N5 2.630(9) . ?
Pr1 N6 2.770(8) . ?
O1 C29 1.211(11) . ?
O2 C40 1.275(11) . ?
O3 C51 1.287(11) . ?
N1 C2 1.315(13) . ?
N1 C8 1.393(15) . ?
N2 C2 1.320(14) . ?
N2 C3 1.383(15) . ?
N3 C10 1.308(13) . ?
N3 C16 1.438(13) . ?
N4 C10 1.362(13) . ?
N4 C11 1.430(16) . ?
N6 C1 1.436(15) . ?
N6 C9 1.465(14) . ?
N6 C17 1.478(15) . ?
N7 N8 1.375(12) . ?
N7 C29 1.396(13) . ?
N7 C28 1.402(14) . ?
N8 C31 1.319(15) . ?
N8 C32 1.424(17) . ?
N9 N10 1.364(11) . ?
N9 C40 1.372(12) . ?
N9 C39 1.394(13) . ?
N10 C42 1.313(13) . ?
N10 C43 1.462(14) . ?
N11 C51 1.369(12) . ?
N11 N12 1.383(11) . ?
N11 C50 1.405(13) . ?
N12 C53 1.307(12) . ?
N12 C54 1.442(13) . ?
C1 C2 1.487(17) . ?
C3 C4 1.359(18) . ?
C3 C8 1.439(16) . ?
C4 C5 1.32(2) . ?
C5 C6 1.37(2) . ?
C6 C7 1.334(18) . ?
C7 C8 1.352(17) . ?
C9 C10 1.486(16) . ?
C11 C16 1.344(15) . ?
C11 C12 1.394(18) . ?
C12 C13 1.32(3) . ?
C13 C14 1.39(3) . ?
C14 C15 1.35(2) . ?
C15 C16 1.378(15) . ?
C17 C18 1.498(19) . ?
N5 C18 1.306(16) . ?
N5 C22 1.457(17) . ?
C18 C19 1.36(2) . ?
C19 C20 1.36(3) . ?
C20 C21 1.46(3) . ?
C21 C22 1.33(2) . ?
C23 C28 1.343(17) . ?
C23 C24 1.42(3) . ?
C24 C25 1.27(3) . ?
C25 C26 1.43(4) . ?
C26 C27 1.46(3) . ?
C27 C28 1.338(19) . ?
C29 C30 1.422(15) . ?
C30 C31 1.352(15) . ?
C31 C33 1.501(17) . ?
C34 C39 1.340(19) . ?
C34 C35 1.37(4) . ?
C35 C36 1.34(4) . ?
C36 C37 1.36(4) . ?
C37 C38 1.46(3) . ?
C38 C39 1.388(17) . ?
C40 C41 1.391(14) . ?
C41 C42 1.374(14) . ?
C42 C44 1.480(17) . ?
C45 C50 1.330(19) . ?
C45 C46 1.48(3) . ?
C46 C47 1.45(4) . ?
C47 C48 1.33(3) . ?
C48 C49 1.27(3) . ?
C49 C50 1.409(18) . ?
C51 C52 1.364(14) . ?
C52 C53 1.408(13) . ?
C53 C55 1.477(15) . ?
Cl1 O13 1.333(12) . ?
Cl1 O11 1.353(15) . ?
Cl1 O12 1.357(15) . ?
Cl1 O14 1.410(10) . ?
Cl2 O24 1.31(5) . ?
Cl2 O24 1.31(5) 3_655 ?
Cl2 O21 1.41(2) 3_655 ?
Cl2 O21 1.41(2) . ?
Cl2 O23 1.45(3) . ?
Cl2 O23 1.45(3) 3_655 ?
Cl2 O22 1.50(2) . ?
Cl2 O22 1.50(2) 3_655 ?
O21 O24 1.54(7) 3_655 ?
O21 O23 1.67(6) 3_655 ?
O22 O24 1.55(6) 3_655 ?
O23 O24 1.43(6) 3_655 ?
O23 O21 1.67(6) 3_655 ?
O24 O23 1.43(6) 3_655 ?
O24 O21 1.54(7) 3_655 ?
O24 O22 1.55(6) 3_655 ?
Cl3 O32 1.413(5) 4_565 ?
Cl3 O32 1.413(5) . ?
Cl3 O33 1.414(5) . ?
Cl3 O31 1.414(5) . ?
Cl3 O31' 1.414(5) . ?
Cl3 O32' 1.414(5) . ?
Cl3 O32' 1.414(5) 4_565 ?
O31 O32' 1.42(6) 4_565 ?
O31 O32' 1.42(6) . ?
O32 O32' 1.21(6) . ?
Cl4 O42W 1.414(5) . ?
Cl4 O41W 1.414(5) . ?
Cl4 O42 1.416(5) . ?
Cl4 O41 1.414(5) . ?
O41 O41W 1.01(10) . ?
O41W O42W 1.23(11) . ?
Cl4' O44' 1.414(5) . ?
Cl4' O43' 1.414(5) . ?
Cl4' O42' 1.414(5) . ?
Cl4' O41' 1.414(5) . ?
O41' O44' 1.49(9) . ?
O42' O44' 1.26(9) . ?
Cl5 O51 1.413(5) 4_565 ?
Cl5 O51 1.413(5) . ?
Cl5 O52 1.414(5) . ?
Cl5 O52' 1.414(5) . ?
Cl5 O53 1.416(5) . ?
O52 O52' 1.14(8) . ?

loop_
_geom_torsion_atom_site_label_1
_geom_torsion_atom_site_label_2
_geom_torsion_atom_site_label_3
_geom_torsion_atom_site_label_4
_geom_torsion
_geom_torsion_site_symmetry_1
_geom_torsion_site_symmetry_2
_geom_torsion_site_symmetry_3
_geom_torsion_site_symmetry_4
_geom_torsion_publ_flag
Q1 Pr1 O1 C29 163(3) . . . . ?
O3 Pr1 O1 C29 -35(2) . . . . ?
O2 Pr1 O1 C29 -128(2) . . . . ?
N1 Pr1 O1 C29 147(2) . . . . ?
N3 Pr1 O1 C29 49(2) . . . . ?
N5 Pr1 O1 C29 -85(3) . . . . ?
N6 Pr1 O1 C29 101(2) . . . . ?
Q1 Pr1 O2 C40 7.6(18) . . . . ?
O3 Pr1 O2 C40 -127.7(13) . . . . ?
O1 Pr1 O2 C40 -37.8(13) . . . . ?
N1 Pr1 O2 C40 44.7(13) . . . . ?
N3 Pr1 O2 C40 -78(4) . . . . ?
N5 Pr1 O2 C40 150.7(14) . . . . ?
N6 Pr1 O2 C40 100.6(13) . . . . ?
Q1 Pr1 O3 C51 -25(5) . . . . ?
O2 Pr1 O3 C51 46(4) . . . . ?
O1 Pr1 O3 C51 -43(4) . . . . ?
N1 Pr1 O3 C51 -31(5) . . . . ?
N3 Pr1 O3 C51 -131(4) . . . . ?
N5 Pr1 O3 C51 128(4) . . . . ?
N6 Pr1 O3 C51 177(4) . . . . ?
Q1 Pr1 N1 C2 -154(2) . . . . ?
O3 Pr1 N1 C2 -146.2(17) . . . . ?
O2 Pr1 N1 C2 136.0(8) . . . . ?
O1 Pr1 N1 C2 -134.7(8) . . . . ?
N3 Pr1 N1 C2 -47.3(8) . . . . ?
N5 Pr1 N1 C2 55.3(8) . . . . ?
N6 Pr1 N1 C2 7.9(8) . . . . ?
Q1 Pr1 N1 C8 33(2) . . . . ?
O3 Pr1 N1 C8 41(2) . . . . ?
O2 Pr1 N1 C8 -37.0(9) . . . . ?
O1 Pr1 N1 C8 52.4(9) . . . . ?
N3 Pr1 N1 C8 139.7(9) . . . . ?
N5 Pr1 N1 C8 -117.7(9) . . . . ?
N6 Pr1 N1 C8 -165.1(9) . . . . ?
Q1 Pr1 N3 C10 109.4(15) . . . . ?
O3 Pr1 N3 C10 -116.2(7) . . . . ?
O2 Pr1 N3 C10 -166(3) . . . . ?
O1 Pr1 N3 C10 153.6(7) . . . . ?
N1 Pr1 N3 C10 71.5(8) . . . . ?
N5 Pr1 N3 C10 -35.3(8) . . . . ?
N6 Pr1 N3 C10 15.2(7) . . . . ?
Q1 Pr1 N3 C16 -70.0(16) . . . . ?
O3 Pr1 N3 C16 64.5(8) . . . . ?
O2 Pr1 N3 C16 15(4) . . . . ?
O1 Pr1 N3 C16 -25.7(9) . . . . ?
N1 Pr1 N3 C16 -107.8(9) . . . . ?
N5 Pr1 N3 C16 145.3(9) . . . . ?
N6 Pr1 N3 C16 -164.1(9) . . . . ?
Q1 Pr1 N6 C1 -13.0(13) . . . . ?
O3 Pr1 N6 C1 151.8(6) . . . . ?
O2 Pr1 N6 C1 -90.7(7) . . . . ?
O1 Pr1 N6 C1 28.3(7) . . . . ?
N1 Pr1 N6 C1 -24.2(6) . . . . ?
N3 Pr1 N6 C1 89.2(7) . . . . ?
N5 Pr1 N6 C1 -150.4(7) . . . . ?
Q1 Pr1 N6 C9 -133.7(13) . . . . ?
O3 Pr1 N6 C9 31.1(8) . . . . ?
O2 Pr1 N6 C9 148.6(7) . . . . ?
O1 Pr1 N6 C9 -92.4(7) . . . . ?
N1 Pr1 N6 C9 -144.9(8) . . . . ?
N3 Pr1 N6 C9 -31.5(7) . . . . ?
N5 Pr1 N6 C9 88.9(7) . . . . ?
Q1 Pr1 N6 C17 105.7(13) . . . . ?
O3 Pr1 N6 C17 -89.5(6) . . . . ?
O2 Pr1 N6 C17 28.0(7) . . . . ?
O1 Pr1 N6 C17 147.0(6) . . . . ?
N1 Pr1 N6 C17 94.5(6) . . . . ?
N3 Pr1 N6 C17 -152.0(7) . . . . ?
N5 Pr1 N6 C17 -31.7(6) . . . . ?
C29 N7 N8 C31 -4.7(10) . . . . ?
C28 N7 N8 C31 -166.0(9) . . . . ?
C29 N7 N8 C32 -169.5(10) . . . . ?
C28 N7 N8 C32 29.2(15) . . . . ?
C40 N9 N10 C42 3.2(10) . . . . ?
C39 N9 N10 C42 179.2(9) . . . . ?
C40 N9 N10 C43 172.0(10) . . . . ?
C39 N9 N10 C43 -12.1(15) . . . . ?
C51 N11 N12 C53 -4.4(9) . . . . ?
C50 N11 N12 C53 -166.0(9) . . . . ?
C51 N11 N12 C54 -163.7(9) . . . . ?
C50 N11 N12 C54 34.7(12) . . . . ?
C9 N6 C1 C2 157.7(9) . . . . ?
C17 N6 C1 C2 -76.6(12) . . . . ?
Pr1 N6 C1 C2 38.4(10) . . . . ?
C8 N1 C2 N2 2.3(13) . . . . ?
Pr1 N1 C2 N2 -172.5(7) . . . . ?
C8 N1 C2 C1 -175.0(10) . . . . ?
Pr1 N1 C2 C1 10.3(14) . . . . ?
C3 N2 C2 N1 0.2(14) . . . . ?
C3 N2 C2 C1 177.4(12) . . . . ?
N6 C1 C2 N1 -35.6(15) . . . . ?
N6 C1 C2 N2 147.5(11) . . . . ?
C2 N2 C3 C4 -178.4(16) . . . . ?
C2 N2 C3 C8 -2.6(12) . . . . ?
N2 C3 C4 C5 -178.9(14) . . . . ?
C8 C3 C4 C5 5.7(19) . . . . ?
C3 C4 C5 C6 -5(2) . . . . ?
C4 C5 C6 C7 1(2) . . . . ?
C5 C6 C7 C8 2.8(18) . . . . ?
C6 C7 C8 N1 174.4(11) . . . . ?
C6 C7 C8 C3 -2.2(16) . . . . ?
C2 N1 C8 C7 179.3(12) . . . . ?
Pr1 N1 C8 C7 -6.8(17) . . . . ?
C2 N1 C8 C3 -3.8(11) . . . . ?
Pr1 N1 C8 C3 170.0(7) . . . . ?
C4 C3 C8 C7 -1.9(17) . . . . ?
N2 C3 C8 C7 -178.7(10) . . . . ?
C4 C3 C8 N1 -179.3(11) . . . . ?
N2 C3 C8 N1 4.0(12) . . . . ?
C1 N6 C9 C10 -75.2(11) . . . . ?
C17 N6 C9 C10 159.9(9) . . . . ?
Pr1 N6 C9 C10 44.0(10) . . . . ?
C16 N3 C10 N4 2.6(11) . . . . ?
Pr1 N3 C10 N4 -176.9(7) . . . . ?
C16 N3 C10 C9 -176.6(10) . . . . ?
Pr1 N3 C10 C9 3.8(13) . . . . ?
C11 N4 C10 N3 -1.6(12) . . . . ?
C11 N4 C10 C9 177.6(10) . . . . ?
N6 C9 C10 N3 -35.2(14) . . . . ?
N6 C9 C10 N4 145.6(10) . . . . ?
C10 N4 C11 C16 -0.2(12) . . . . ?
C10 N4 C11 C12 -177.3(14) . . . . ?
C16 C11 C12 C13 -1(2) . . . . ?
N4 C11 C12 C13 175.7(14) . . . . ?
C11 C12 C13 C14 0(2) . . . . ?
C12 C13 C14 C15 2(2) . . . . ?
C13 C14 C15 C16 -1.3(18) . . . . ?
C12 C11 C16 C15 1.1(18) . . . . ?
N4 C11 C16 C15 -176.2(10) . . . . ?
C12 C11 C16 N3 179.0(12) . . . . ?
N4 C11 C16 N3 1.7(12) . . . . ?
C14 C15 C16 C11 0.1(16) . . . . ?
C14 C15 C16 N3 -177.4(11) . . . . ?
C10 N3 C16 C11 -2.6(11) . . . . ?
Pr1 N3 C16 C11 176.8(8) . . . . ?
C10 N3 C16 C15 175.1(11) . . . . ?
Pr1 N3 C16 C15 -5.5(16) . . . . ?
C1 N6 C17 C18 169.5(10) . . . . ?
C9 N6 C17 C18 -65.7(13) . . . . ?
Pr1 N6 C17 C18 52.4(11) . . . . ?
Q1 Pr1 N5 C18 -61(2) . . . . ?
O3 Pr1 N5 C18 148.1(8) . . . . ?
O2 Pr1 N5 C18 -117.6(8) . . . . ?
O1 Pr1 N5 C18 -161.4(11) . . . . ?
N1 Pr1 N5 C18 -34.7(8) . . . . ?
N3 Pr1 N5 C18 65.3(8) . . . . ?
N6 Pr1 N5 C18 14.1(8) . . . . ?
Q1 Pr1 N5 C22 124(2) . . . . ?
O3 Pr1 N5 C22 -27.1(7) . . . . ?
O2 Pr1 N5 C22 67.1(7) . . . . ?
O1 Pr1 N5 C22 23.4(17) . . . . ?
N1 Pr1 N5 C22 150.0(7) . . . . ?
N3 Pr1 N5 C22 -109.9(7) . . . . ?
N6 Pr1 N5 C22 -161.2(8) . . . . ?
C22 N5 C18 C19 -4.8(16) . . . . ?
Pr1 N5 C18 C19 179.6(10) . . . . ?
C22 N5 C18 C17 -176.5(9) . . . . ?
Pr1 N5 C18 C17 7.9(12) . . . . ?
N6 C17 C18 N5 -43.3(13) . . . . ?
N6 C17 C18 C19 144.7(12) . . . . ?
N5 C18 C19 C20 3(2) . . . . ?
C17 C18 C19 C20 174.1(16) . . . . ?
C18 C19 C20 C21 1(3) . . . . ?
C19 C20 C21 C22 -3(2) . . . . ?
C20 C21 C22 N5 1(2) . . . . ?
C18 N5 C22 C21 2.7(16) . . . . ?
Pr1 N5 C22 C21 178.5(10) . . . . ?
C28 C23 C24 C25 -10(2) . . . . ?
C23 C24 C25 C26 12(3) . . . . ?
C24 C25 C26 C27 -8(3) . . . . ?
C25 C26 C27 C28 2(2) . . . . ?
C24 C23 C28 C27 2.3(19) . . . . ?
C24 C23 C28 N7 -179.8(11) . . . . ?
C26 C27 C28 C23 1(2) . . . . ?
C26 C27 C28 N7 -176.9(12) . . . . ?
N8 N7 C28 C23 60.3(14) . . . . ?
C29 N7 C28 C23 -97.6(12) . . . . ?
N8 N7 C28 C27 -121.7(12) . . . . ?
C29 N7 C28 C27 80.4(14) . . . . ?
Pr1 O1 C29 N7 -114(2) . . . . ?
Pr1 O1 C29 C30 64(3) . . . . ?
N8 N7 C29 O1 -177.7(8) . . . . ?
C28 N7 C29 O1 -16.9(14) . . . . ?
N8 N7 C29 C30 3.8(9) . . . . ?
C28 N7 C29 C30 164.6(10) . . . . ?
O1 C29 C30 C31 -179.9(10) . . . . ?
N7 C29 C30 C31 -1.7(10) . . . . ?
N7 N8 C31 C30 3.7(11) . . . . ?
C32 N8 C31 C30 167.1(11) . . . . ?
N7 N8 C31 C33 -179.4(9) . . . . ?
C32 N8 C31 C33 -16.0(17) . . . . ?
C29 C30 C31 N8 -1.2(11) . . . . ?
C29 C30 C31 C33 -177.9(10) . . . . ?
C39 C34 C35 C36 -1(3) . . . . ?
C34 C35 C36 C37 -1(3) . . . . ?
C35 C36 C37 C38 3(3) . . . . ?
C36 C37 C38 C39 -2.2(18) . . . . ?
C35 C34 C39 C38 2(2) . . . . ?
C35 C34 C39 N9 179.1(15) . . . . ?
C37 C38 C39 C34 0.0(15) . . . . ?
C37 C38 C39 N9 -177.3(9) . . . . ?
N10 N9 C39 C34 121.4(12) . . . . ?
C40 N9 C39 C34 -63.4(14) . . . . ?
N10 N9 C39 C38 -61.3(13) . . . . ?
C40 N9 C39 C38 113.9(11) . . . . ?
Pr1 O2 C40 N9 -102.8(13) . . . . ?
Pr1 O2 C40 C41 74.7(18) . . . . ?
N10 N9 C40 O2 176.2(8) . . . . ?
C39 N9 C40 O2 0.3(14) . . . . ?
N10 N9 C40 C41 -1.8(9) . . . . ?
C39 N9 C40 C41 -177.8(9) . . . . ?
O2 C40 C41 C42 -177.8(10) . . . . ?
N9 C40 C41 C42 -0.1(10) . . . . ?
N9 N10 C42 C41 -3.3(10) . . . . ?
C43 N10 C42 C41 -171.1(11) . . . . ?
N9 N10 C42 C44 175.1(10) . . . . ?
C43 N10 C42 C44 7.4(17) . . . . ?
C40 C41 C42 N10 2.1(10) . . . . ?
C40 C41 C42 C44 -176.2(10) . . . . ?
C50 C45 C46 C47 -2.1(18) . . . . ?
C45 C46 C47 C48 1(3) . . . . ?
C46 C47 C48 C49 1(3) . . . . ?
C47 C48 C49 C50 -2(3) . . . . ?
C46 C45 C50 N11 -178.9(10) . . . . ?
C46 C45 C50 C49 1.9(18) . . . . ?
C51 N11 C50 C45 81.1(13) . . . . ?
N12 N11 C50 C45 -120.8(11) . . . . ?
C51 N11 C50 C49 -99.6(12) . . . . ?
N12 N11 C50 C49 58.5(13) . . . . ?
C48 C49 C50 C45 0(2) . . . . ?
C48 C49 C50 N11 -179.0(15) . . . . ?
Pr1 O3 C51 C52 -9(5) . . . . ?
Pr1 O3 C51 N11 170(4) . . . . ?
N12 N11 C51 O3 -178.2(8) . . . . ?
C50 N11 C51 O3 -17.1(13) . . . . ?
N12 N11 C51 C52 0.7(9) . . . . ?
C50 N11 C51 C52 161.8(9) . . . . ?
O3 C51 C52 C53 -178.3(10) . . . . ?
N11 C51 C52 C53 3.0(10) . . . . ?
N11 N12 C53 C52 6.4(10) . . . . ?
C54 N12 C53 C52 163.7(9) . . . . ?
N11 N12 C53 C55 -175.3(8) . . . . ?
C54 N12 C53 C55 -18.0(15) . . . . ?
C51 C52 C53 N12 -5.9(10) . . . . ?
C51 C52 C53 C55 175.9(10) . . . . ?
O24 Cl2 O21 O24 180.0 . . . 3_655 ?
O21 Cl2 O21 O24 142(94) 3_655 . . 3_655 ?
O23 Cl2 O21 O24 -49(4) . . . 3_655 ?
O23 Cl2 O21 O24 131(4) 3_655 . . 3_655 ?
O22 Cl2 O21 O24 59(4) . . . 3_655 ?
O22 Cl2 O21 O24 -121(4) 3_655 . . 3_655 ?
O24 Cl2 O21 O23 49(4) . . . 3_655 ?
O24 Cl2 O21 O23 -131(4) 3_655 . . 3_655 ?
O21 Cl2 O21 O23 10(39) 3_655 . . 3_655 ?
O23 Cl2 O21 O23 180.0 . . . 3_655 ?
O22 Cl2 O21 O23 -72(2) . . . 3_655 ?
O22 Cl2 O21 O23 108(2) 3_655 . . 3_655 ?
O24 Cl2 O22 O24 180.000(1) . . . 3_655 ?
O21 Cl2 O22 O24 119(3) 3_655 . . 3_655 ?
O21 Cl2 O22 O24 -61(3) . . . 3_655 ?
O23 Cl2 O22 O24 52(3) . . . 3_655 ?
O23 Cl2 O22 O24 -128(3) 3_655 . . 3_655 ?
O22 Cl2 O22 O24 -84(76) 3_655 . . 3_655 ?
O24 Cl2 O23 O24 180.000(1) . . . 3_655 ?
O21 Cl2 O23 O24 -128(4) 3_655 . . 3_655 ?
O21 Cl2 O23 O24 52(4) . . . 3_655 ?
O23 Cl2 O23 O24 91(80) 3_655 . . 3_655 ?
O22 Cl2 O23 O24 -55(4) . . . 3_655 ?
O22 Cl2 O23 O24 125(4) 3_655 . . 3_655 ?
O24 Cl2 O23 O21 -52(4) . . . 3_655 ?
O24 Cl2 O23 O21 128(4) 3_655 . . 3_655 ?
O21 Cl2 O23 O21 180.0 . . . 3_655 ?
O23 Cl2 O23 O21 -142(76) 3_655 . . 3_655 ?
O22 Cl2 O23 O21 73(2) . . . 3_655 ?
O22 Cl2 O23 O21 -107(2) 3_655 . . 3_655 ?
O24 Cl2 O24 O23 -93(100) 3_655 . . 3_655 ?
O21 Cl2 O24 O23 127(3) 3_655 . . 3_655 ?
O21 Cl2 O24 O23 -53(3) . . . 3_655 ?
O23 Cl2 O24 O23 180.0 . . . 3_655 ?
O22 Cl2 O24 O23 61(3) . . . 3_655 ?
O22 Cl2 O24 O23 -119(3) 3_655 . . 3_655 ?
O24 Cl2 O24 O21 140(100) 3_655 . . 3_655 ?
O21 Cl2 O24 O21 180.000(1) . . . 3_655 ?
O23 Cl2 O24 O21 53(3) . . . 3_655 ?
O23 Cl2 O24 O21 -127(3) 3_655 . . 3_655 ?
O22 Cl2 O24 O21 -66(2) . . . 3_655 ?
O22 Cl2 O24 O21 114(2) 3_655 . . 3_655 ?
O24 Cl2 O24 O22 26(100) 3_655 . . 3_655 ?
O21 Cl2 O24 O22 -114(2) 3_655 . . 3_655 ?
O21 Cl2 O24 O22 66(2) . . . 3_655 ?
O23 Cl2 O24 O22 -61(3) . . . 3_655 ?
O23 Cl2 O24 O22 119(3) 3_655 . . 3_655 ?
O22 Cl2 O24 O22 180.000(2) . . . 3_655 ?
O32 Cl3 O31 O32' 41(3) 4_565 . . 4_565 ?
O32 Cl3 O31 O32' -154(4) . . . 4_565 ?
O33 Cl3 O31 O32' 123(3) . . . 4_565 ?
O31' Cl3 O31 O32' 123(3) . . . 4_565 ?
O32' Cl3 O31 O32' -113(7) . . . 4_565 ?
O32 Cl3 O31 O32' 154(4) 4_565 . . . ?
O32 Cl3 O31 O32' -41(3) . . . . ?
O33 Cl3 O31 O32' -123(3) . . . . ?
O31' Cl3 O31 O32' -123(3) . . . . ?
O32' Cl3 O31 O32' 113(7) 4_565 . . . ?
O32 Cl3 O32 O32' 158(13) 4_565 . . . ?
O33 Cl3 O32 O32' 126(4) . . . . ?
O31 Cl3 O32 O32' 47(4) . . . . ?
O31' Cl3 O32 O32' -140(6) . . . . ?
O32' Cl3 O32 O32' 7(4) 4_565 . . . ?
Cl3 O32 O32' O31 -48(2) . . . . ?
O32' O31 O32' O32 104(5) 4_565 . . . ?
Cl3 O31 O32' O32 51(3) . . . . ?
O32' O31 O32' Cl3 53(4) 4_565 . . . ?
O32 Cl3 O32' O32 -170(5) 4_565 . . . ?
O33 Cl3 O32' O32 -61(4) . . . . ?
O31 Cl3 O32' O32 -123(4) . . . . ?
O31' Cl3 O32' O32 50(6) . . . . ?
O32' Cl3 O32' O32 -176(2) 4_565 . . . ?
O32 Cl3 O32' O31 -47(5) 4_565 . . . ?
O32 Cl3 O32' O31 123(4) . . . . ?
O33 Cl3 O32' O31 62(4) . . . . ?
O31' Cl3 O32' O31 173(6) . . . . ?
O32' Cl3 O32' O31 -53(4) 4_565 . . . ?
O42W Cl4 O41 O41W 0.000(2) . . . . ?
O42 Cl4 O41 O41W 180.0 . . . . ?
Cl4 O41 O41W O42W 0.000(2) . . . . ?
O42W Cl4 O41W O41 180.000(6) . . . . ?
O42 Cl4 O41W O41 0.0 . . . . ?
O42 Cl4 O41W O42W 180.0 . . . . ?
O41 Cl4 O41W O42W 180.000(7) . . . . ?
O41 O41W O42W Cl4 0.000(2) . . . . ?
O42 Cl4 O42W O41W 180.0 . . . . ?
O41 Cl4 O42W O41W 0.000(1) . . . . ?
O43' Cl4' O41' O44' 180.000(3) . . . . ?
O42' Cl4' O41' O44' 0.000(2) . . . . ?
O43' Cl4' O42' O44' 180.000(8) . . . . ?
O41' Cl4' O42' O44' 0.000(5) . . . . ?
Cl4' O42' O44' O41' 0.000(3) . . . . ?
O43' Cl4' O44' O42' 180.000(4) . . . . ?
O41' Cl4' O44' O42' 180.000(6) . . . . ?
O43' Cl4' O44' O41' 0.000(4) . . . . ?
O42' Cl4' O44' O41' 180.000(6) . . . . ?
Cl4' O41' O44' O42' 0.000(6) . . . . ?
O51 Cl5 O52 O52' -72(3) 4_565 . . . ?
O51 Cl5 O52 O52' 72(3) . . . . ?
O53 Cl5 O52 O52' 180.000(3) . . . . ?
O51 Cl5 O52' O52 114(3) 4_565 . . . ?
O51 Cl5 O52' O52 -114(3) . . . . ?
O53 Cl5 O52' O52 0.000(6) . . . . ?
